data_7711252
loop_
_publ_author_name
'Chakraborty, Amit'
'Ahmed, Naushad'
'Ali, Junaid'
'Moorthy, Shruti'
'Goura, Joydeb'
'Singh, Saurabh Kumar'
'Rogez, Guillaume'
'Chandrasekhar, Vadapalli'

_publ_section_title
;
 Exchange-driven slow relaxation of magnetization in NiII2LnIII2 (LnIII =
 Y, Gd, Tb and Dy) butterfly complexes: experimental and theoretical
 studies
;
_journal_name_full 'Dalton Transactions'
_journal_paper_doi 10.1039/D2DT00237J
_journal_year 2022
_chemical_formula_moiety 'C54 H56 Dy2 N6 Ni2 O18'
_chemical_formula_sum 'C54 H56 Dy2 N6 Ni2 O18'
_chemical_formula_weight 1519.43
_space_group_IT_number 60
_space_group_name_Hall '-P 2n 2ab'
_space_group_name_H-M_alt 'P b c n'
_symmetry_cell_setting orthorhombic
_symmetry_space_group_name_H-M 'P b c n'
_atom_sites_solution_hydrogens geom
_atom_sites_solution_primary direct
_atom_sites_solution_secondary difmap
_audit_block_doi 10.5517/ccdc.csd.cc2953wh
_audit_creation_method SHELXL-97
_audit_update_record
;
2021-11-03 deposited with the CCDC.	2022-08-29 downloaded from the CCDC.
;
_cell_angle_alpha 90.000(5)
_cell_angle_beta 90.000(5)
_cell_angle_gamma 90.000(5)
_cell_formula_units_Z 4
_cell_length_a 14.952(5)
_cell_length_b 24.363(5)
_cell_length_c 14.825(5)
_cell_measurement_reflns_used 3241
_cell_measurement_temperature 100(2)
_cell_measurement_theta_max 21.87
_cell_measurement_theta_min 2.56
_cell_volume 5400(3)
_computing_cell_refinement 'Bruker SAINT'
_computing_data_collection 'Bruker APEX2'
_computing_data_reduction 'Bruker SAINT'
_computing_molecular_graphics 'Bruker SHELXTL'
_computing_publication_material 'Bruker SHELXTL'
_computing_structure_refinement 'SHELXL-97 (Sheldrick, 1997)'
_computing_structure_solution 'SHELXS-97 (Sheldrick, 1990)'
_diffrn_ambient_temperature 100(2)
_diffrn_measured_fraction_theta_full 0.955
_diffrn_measured_fraction_theta_max 0.955
_diffrn_measurement_device_type 'Bruker APEX-II CCD'
_diffrn_measurement_method '\f and \w scans'
_diffrn_radiation_monochromator graphite
_diffrn_radiation_source 'fine-focus sealed tube'
_diffrn_radiation_type MoK\a
_diffrn_radiation_wavelength 0.71069
_diffrn_reflns_av_R_equivalents 0.1044
_diffrn_reflns_av_sigmaI/netI 0.1370
_diffrn_reflns_limit_h_max 15
_diffrn_reflns_limit_h_min -18
_diffrn_reflns_limit_k_max 29
_diffrn_reflns_limit_k_min -24
_diffrn_reflns_limit_l_max 17
_diffrn_reflns_limit_l_min -17
_diffrn_reflns_number 20908
_diffrn_reflns_theta_full 25.50
_diffrn_reflns_theta_max 25.50
_diffrn_reflns_theta_min 2.56
_exptl_absorpt_coefficient_mu 3.504
_exptl_absorpt_correction_T_max 0.730
_exptl_absorpt_correction_T_min 0.663
_exptl_absorpt_correction_type empirical
_exptl_absorpt_process_details SADABS
_exptl_crystal_colour Green
_exptl_crystal_density_diffrn 1.869
_exptl_crystal_density_method 'not measured'
_exptl_crystal_description Block
_exptl_crystal_F_000 2792
_exptl_crystal_size_max 0.12
_exptl_crystal_size_mid 0.10
_exptl_crystal_size_min 0.09
_refine_diff_density_max 0.662
_refine_diff_density_min -0.703
_refine_diff_density_rms 0.132
_refine_ls_extinction_method none
_refine_ls_goodness_of_fit_ref 0.986
_refine_ls_hydrogen_treatment mixed
_refine_ls_matrix_type full
_refine_ls_number_parameters 380
_refine_ls_number_reflns 4804
_refine_ls_number_restraints 1
_refine_ls_restrained_S_all 0.986
_refine_ls_R_factor_all 0.1543
_refine_ls_R_factor_gt 0.0476
_refine_ls_shift/su_max 0.020
_refine_ls_shift/su_mean 0.001
_refine_ls_structure_factor_coef Fsqd
_refine_ls_weighting_details 'calc w=1/[\s^2^(Fo^2^)+(0.0219P)^2^+0.0000P] where P=(Fo^2^+2Fc^2^)/3'
_refine_ls_weighting_scheme calc
_refine_ls_wR_factor_gt 0.0595
_refine_ls_wR_factor_ref 0.0789
_reflns_number_gt 2302
_reflns_number_total 4804
_reflns_threshold_expression >2sigma(I)
_cod_data_source_file d2dt00237j2.cif
_cod_data_source_block 10juna
_cod_depositor_comments
;
The following automatic conversions were performed:

data item '_exptl_absorpt_correction_type' value 'EMPIRICAL' was
changed to 'empirical' in accordance with the
/home/data/users/saulius/crontab/automatic-downloads/rss-feeds/RSC/lib/dictionaries/cif_core.dic
dictionary named 'cif_core.dic' version 2.4.2 last updated on
2011-04-26.

data item '_symmetry_cell_setting' value 'Orthorhombic' was changed
to 'orthorhombic' in accordance with the
/home/data/users/saulius/crontab/automatic-downloads/rss-feeds/RSC/lib/dictionaries/cif_core.dic
dictionary named 'cif_core.dic' version 2.4.2 last updated on
2011-04-26.

Automatic conversion script
Id: cif_fix_values 7556 2019-12-06 15:28:31Z antanas 
;
_cod_database_code 7711252

loop_
_symmetry_equiv_pos_as_xyz
'x, y, z'
'-x+1/2, -y+1/2, z+1/2'
'x+1/2, -y+1/2, -z'
'-x, y, -z+1/2'
'-x, -y, -z'
'x-1/2, y-1/2, -z-1/2'
'-x-1/2, y-1/2, z'
'x, -y, z-1/2'

loop_
_atom_site_label
_atom_site_type_symbol
_atom_site_fract_x
_atom_site_fract_y
_atom_site_fract_z
_atom_site_U_iso_or_equiv
_atom_site_adp_type
_atom_site_occupancy
_atom_site_symmetry_multiplicity
_atom_site_calc_flag
_atom_site_refinement_flags
_atom_site_disorder_assembly
_atom_site_disorder_group
Dy1 Dy 1.0000 0.232277(17) 0.7500 0.02897(15) Uani 1 2 d S . .
Dy2 Dy 1.0000 0.066743(17) 0.7500 0.03538(17) Uani 1 2 d S . .
Ni1 Ni 0.83922(6) 0.14129(4) 0.66133(6) 0.0325(3) Uani 1 1 d . . .
O9 O 0.9789(3) 0.14677(17) 0.6651(3) 0.0298(12) Uani 1 1 d . . .
N1 N 0.8919(4) 0.2998(2) 0.8092(4) 0.0309(16) Uani 1 1 d . . .
O7 O 1.0951(4) -0.01643(19) 0.6999(3) 0.0440(15) Uani 1 1 d . . .
O2 O 1.0563(3) 0.27359(19) 0.8800(3) 0.0347(14) Uani 1 1 d . . .
O6 O 0.9457(4) 0.0288(2) 0.6192(4) 0.0481(16) Uani 1 1 d . . .
O3 O 0.8447(3) 0.20790(16) 0.7431(3) 0.0303(12) Uani 1 1 d . . .
O5 O 0.8285(4) 0.0782(2) 0.5707(3) 0.0447(15) Uani 1 1 d . . .
C23 C 0.8746(7) 0.0350(4) 0.5741(5) 0.044(2) Uani 1 1 d . . .
O4 O 0.8379(4) 0.1919(2) 0.5516(4) 0.0479(16) Uani 1 1 d D . .
O8 O 1.1521(3) 0.08271(17) 0.7359(3) 0.0340(13) Uani 1 1 d . . .
C14 C 0.6579(5) 0.1947(3) 0.6721(5) 0.039(2) Uani 1 1 d . . .
O1 O 1.1913(4) 0.3044(2) 0.9831(4) 0.0562(17) Uani 1 1 d . . .
C9 C 0.6974(5) 0.2434(3) 0.6988(5) 0.039(2) Uani 1 1 d . . .
C12 C 0.5293(6) 0.2415(4) 0.6157(6) 0.060(3) Uani 1 1 d . . .
H12 H 0.4735 0.2413 0.5880 0.072 Uiso 1 1 calc R . .
N2 N 0.8037(4) 0.2960(2) 0.7753(4) 0.039(2) Uani 1 1 d . . .
C1 C 1.2666(6) 0.3213(3) 1.0362(6) 0.084(3) Uani 1 1 d . . .
H1A H 1.2864 0.3568 1.0164 0.126 Uiso 1 1 calc R . .
H1B H 1.3142 0.2952 1.0293 0.126 Uiso 1 1 calc R . .
H1C H 1.2494 0.3232 1.0985 0.126 Uiso 1 1 calc R . .
C13 C 0.5740(5) 0.1945(4) 0.6291(5) 0.048(2) Uani 1 1 d . . .
H13 H 0.5493 0.1614 0.6099 0.057 Uiso 1 1 calc R . .
C24 C 0.8410(6) -0.0141(3) 0.5216(5) 0.065(3) Uani 1 1 d . . .
H24A H 0.8868 -0.0266 0.4812 0.097 Uiso 1 1 calc R . .
H24B H 0.7889 -0.0038 0.4876 0.097 Uiso 1 1 calc R . .
H24C H 0.8258 -0.0431 0.5628 0.097 Uiso 1 1 calc R . .
C3 C 1.1214(6) 0.3922(4) 1.0143(6) 0.058(3) Uani 1 1 d . . .
H3 H 1.1688 0.4031 1.0507 0.070 Uiso 1 1 calc R . .
C7 C 1.0524(5) 0.3227(3) 0.9167(5) 0.035(2) Uani 1 1 d . . .
C8 C 0.9031(5) 0.3424(3) 0.8592(5) 0.040(2) Uani 1 1 d . . .
H8 H 0.8540 0.3656 0.8650 0.047 Uiso 1 1 calc R . .
N3 N 0.7049(4) 0.1443(3) 0.6857(4) 0.0405(17) Uani 1 1 d . . .
C27 C 0.7881(5) 0.2486(3) 0.7412(6) 0.0327(19) Uani 1 1 d . . .
C10 C 0.6490(6) 0.2915(3) 0.6828(6) 0.054(3) Uani 1 1 d . . .
H10 H 0.6734 0.3251 0.6994 0.065 Uiso 1 1 calc R . .
C25 C 0.7949(6) 0.1847(3) 0.4704(6) 0.072(3) Uani 1 1 d . . .
H25A H 0.8366 0.1903 0.4220 0.108 Uiso 1 1 calc R . .
H25B H 0.7469 0.2107 0.4654 0.108 Uiso 1 1 calc R . .
H25C H 0.7713 0.1481 0.4672 0.108 Uiso 1 1 calc R . .
C2 C 1.1248(6) 0.3414(3) 0.9724(6) 0.044(2) Uani 1 1 d . . .
C5 C 0.9802(6) 0.4104(3) 0.9499(6) 0.056(3) Uani 1 1 d . . .
H5 H 0.9315 0.4337 0.9422 0.067 Uiso 1 1 calc R . .
C17 C 1.2123(5) 0.0422(3) 0.7420(6) 0.0381(19) Uani 1 1 d . . .
C16 C 1.1837(6) -0.0118(3) 0.7258(5) 0.042(2) Uani 1 1 d . . .
C18 C 1.3021(5) 0.0494(3) 0.7673(6) 0.050(3) Uani 1 1 d . . .
C11 C 0.5672(6) 0.2902(4) 0.6436(6) 0.066(3) Uani 1 1 d . . .
H11 H 0.5360 0.3228 0.6353 0.079 Uiso 1 1 calc R . .
C6 C 0.9810(5) 0.3583(3) 0.9062(5) 0.037(2) Uani 1 1 d . . .
C15 C 1.0680(5) -0.0664(3) 0.6584(6) 0.067(3) Uani 1 1 d . . .
H15A H 1.1087 -0.0754 0.6107 0.101 Uiso 1 1 calc R . .
H15B H 1.0088 -0.0621 0.6341 0.101 Uiso 1 1 calc R . .
H15C H 1.0679 -0.0952 0.7024 0.101 Uiso 1 1 calc R . .
C4 C 1.0505(7) 0.4266(3) 1.0035(7) 0.067(3) Uani 1 1 d . . .
H4A H 1.0496 0.4606 1.0319 0.081 Uiso 1 1 calc R . .
C22 C 1.3383(5) 0.1027(4) 0.7864(6) 0.054(3) Uani 1 1 d . . .
H22 H 1.3994 0.1072 0.7775 0.065 Uiso 1 1 calc R . .
C21 C 1.2410(6) -0.0561(3) 0.7347(6) 0.059(3) Uani 1 1 d . . .
H21 H 1.2206 -0.0914 0.7229 0.071 Uiso 1 1 calc R . .
C20 C 1.3288(6) -0.0476(4) 0.7612(7) 0.080(3) Uani 1 1 d . . .
H20 H 1.3671 -0.0772 0.7694 0.096 Uiso 1 1 calc R . .
C19 C 1.3580(6) 0.0041(4) 0.7750(6) 0.071(3) Uani 1 1 d . . .
H19 H 1.4177 0.0096 0.7903 0.085 Uiso 1 1 calc R . .
C26 C 1.0206(6) 0.1466(3) 0.5815(6) 0.079(3) Uani 1 1 d . . .
H26A H 0.9869 0.1243 0.5404 0.119 Uiso 1 1 calc R . .
H26B H 1.0799 0.1320 0.5875 0.119 Uiso 1 1 calc R . .
H26C H 1.0237 0.1835 0.5588 0.119 Uiso 1 1 calc R . .
H4 H 0.858(5) 0.2256(15) 0.561(6) 0.09(4) Uiso 1 1 d D . .

loop_
_atom_site_aniso_label
_atom_site_aniso_U_11
_atom_site_aniso_U_22
_atom_site_aniso_U_33
_atom_site_aniso_U_23
_atom_site_aniso_U_13
_atom_site_aniso_U_12
Dy1 0.0324(3) 0.0254(3) 0.0291(3) 0.000 -0.0009(4) 0.000
Dy2 0.0405(3) 0.0243(3) 0.0413(4) 0.000 -0.0021(4) 0.000
Ni1 0.0330(6) 0.0276(5) 0.0369(6) -0.0031(5) -0.0017(5) -0.0011(5)
O9 0.039(3) 0.031(3) 0.020(3) 0.003(3) 0.004(2) 0.001(3)
N1 0.032(4) 0.026(4) 0.034(4) -0.004(3) -0.010(4) 0.003(3)
O7 0.050(4) 0.027(3) 0.054(4) -0.010(3) -0.004(3) 0.000(3)
O2 0.043(3) 0.028(3) 0.032(3) -0.007(3) -0.002(3) 0.002(3)
O6 0.059(4) 0.039(3) 0.046(4) -0.007(3) -0.006(3) 0.001(3)
O3 0.031(3) 0.026(3) 0.035(3) -0.002(3) -0.002(3) 0.003(2)
O5 0.054(4) 0.033(3) 0.047(4) -0.007(3) -0.005(3) -0.002(3)
C23 0.074(8) 0.034(6) 0.023(6) -0.010(5) 0.012(5) -0.022(6)
O4 0.067(4) 0.030(4) 0.047(4) 0.006(3) -0.021(4) -0.008(4)
O8 0.039(3) 0.023(3) 0.040(4) -0.002(3) -0.002(3) 0.007(2)
C14 0.031(5) 0.037(5) 0.048(6) -0.004(5) 0.000(5) 0.009(5)
O1 0.045(4) 0.049(4) 0.075(5) -0.014(4) -0.027(3) 0.002(3)
C9 0.032(5) 0.033(5) 0.050(6) -0.006(5) 0.000(4) 0.005(5)
C12 0.054(7) 0.059(6) 0.067(7) -0.023(6) -0.030(5) 0.020(6)
N2 0.035(4) 0.035(4) 0.047(6) -0.011(4) -0.007(4) 0.002(4)
C1 0.079(8) 0.061(7) 0.111(9) 0.005(6) -0.049(7) -0.004(6)
C13 0.041(6) 0.052(6) 0.050(7) -0.014(5) -0.008(5) -0.006(5)
C24 0.088(7) 0.042(6) 0.064(7) -0.012(5) -0.015(6) -0.008(5)
C3 0.064(7) 0.038(5) 0.072(7) -0.019(5) -0.008(6) -0.008(6)
C7 0.039(6) 0.041(6) 0.025(5) 0.000(4) 0.003(5) -0.001(5)
C8 0.041(5) 0.032(5) 0.046(6) 0.005(5) 0.002(5) 0.000(5)
N3 0.037(4) 0.040(4) 0.045(5) -0.008(4) -0.002(3) -0.007(4)
C27 0.034(5) 0.038(5) 0.026(5) -0.006(5) 0.013(5) -0.001(4)
C10 0.042(6) 0.051(6) 0.069(7) -0.023(5) -0.018(6) 0.014(5)
C25 0.104(9) 0.054(7) 0.057(7) -0.008(5) -0.039(7) 0.003(6)
C2 0.048(6) 0.039(6) 0.045(6) 0.007(5) -0.004(5) -0.003(5)
C5 0.060(8) 0.023(5) 0.084(7) -0.009(5) -0.021(6) 0.008(5)
C17 0.046(5) 0.033(5) 0.035(5) -0.001(6) 0.006(6) 0.004(4)
C16 0.040(5) 0.039(5) 0.045(7) -0.006(4) -0.003(5) 0.008(5)
C18 0.042(5) 0.040(5) 0.067(8) -0.008(5) -0.004(5) 0.016(5)
C11 0.071(8) 0.059(7) 0.068(8) -0.024(6) -0.019(6) 0.033(6)
C6 0.038(6) 0.027(5) 0.046(5) -0.005(4) -0.005(4) -0.005(5)
C15 0.071(7) 0.036(6) 0.095(8) -0.025(6) 0.001(6) 0.001(5)
C4 0.077(7) 0.028(6) 0.097(9) -0.014(6) -0.024(7) -0.003(6)
C22 0.032(5) 0.053(6) 0.076(7) 0.001(5) -0.002(5) 0.003(5)
C21 0.072(7) 0.023(4) 0.082(8) -0.006(5) 0.001(7) 0.023(5)
C20 0.065(7) 0.049(6) 0.127(10) -0.015(7) -0.010(9) 0.036(6)
C19 0.039(6) 0.053(6) 0.121(10) -0.019(6) -0.015(6) 0.019(5)
C26 0.077(8) 0.063(6) 0.098(9) -0.005(6) -0.008(6) 0.004(6)

loop_
_atom_type_symbol
_atom_type_description
_atom_type_scat_dispersion_real
_atom_type_scat_dispersion_imag
_atom_type_scat_source
C C 0.0033 0.0016 'International Tables Vol C Tables 4.2.6.8 and 6.1.1.4'
H H 0.0000 0.0000 'International Tables Vol C Tables 4.2.6.8 and 6.1.1.4'
N N 0.0061 0.0033 'International Tables Vol C Tables 4.2.6.8 and 6.1.1.4'
O O 0.0106 0.0060 'International Tables Vol C Tables 4.2.6.8 and 6.1.1.4'
Ni Ni 0.3393 1.1124 'International Tables Vol C Tables 4.2.6.8 and 6.1.1.4'
Dy Dy -0.1892 4.4098 'International Tables Vol C Tables 4.2.6.8 and 6.1.1.4'

loop_
_geom_angle_atom_site_label_1
_geom_angle_atom_site_label_2
_geom_angle_atom_site_label_3
_geom_angle
_geom_angle_site_symmetry_1
_geom_angle_site_symmetry_3
_geom_angle_publ_flag
O2 Dy1 O2 128.9(2) . 4_756 ?
O2 Dy1 O3 73.86(16) . 4_756 ?
O2 Dy1 O3 119.45(16) 4_756 4_756 ?
O2 Dy1 O3 119.45(16) . . ?
O2 Dy1 O3 73.86(16) 4_756 . ?
O3 Dy1 O3 151.3(2) 4_756 . ?
O2 Dy1 O9 146.80(15) . . ?
O2 Dy1 O9 84.02(15) 4_756 . ?
O3 Dy1 O9 86.34(15) 4_756 . ?
O3 Dy1 O9 69.13(14) . . ?
O2 Dy1 O9 84.03(15) . 4_756 ?
O2 Dy1 O9 146.80(15) 4_756 4_756 ?
O3 Dy1 O9 69.13(14) 4_756 4_756 ?
O3 Dy1 O9 86.33(15) . 4_756 ?
O9 Dy1 O9 63.9(2) . 4_756 ?
O2 Dy1 N1 69.80(18) . . ?
O2 Dy1 N1 76.70(18) 4_756 . ?
O3 Dy1 N1 141.61(19) 4_756 . ?
O3 Dy1 N1 63.01(17) . . ?
O9 Dy1 N1 131.62(18) . . ?
O9 Dy1 N1 117.85(17) 4_756 . ?
O2 Dy1 N1 76.70(18) . 4_756 ?
O2 Dy1 N1 69.80(18) 4_756 4_756 ?
O3 Dy1 N1 63.01(17) 4_756 4_756 ?
O3 Dy1 N1 141.61(19) . 4_756 ?
O9 Dy1 N1 117.85(17) . 4_756 ?
O9 Dy1 N1 131.62(18) 4_756 4_756 ?
N1 Dy1 N1 96.4(3) . 4_756 ?
O6 Dy2 O6 132.5(3) 4_756 . ?
O6 Dy2 O8 78.29(18) 4_756 . ?
O6 Dy2 O8 109.76(18) . . ?
O6 Dy2 O8 109.76(18) 4_756 4_756 ?
O6 Dy2 O8 78.29(18) . 4_756 ?
O8 Dy2 O8 160.7(2) . 4_756 ?
O6 Dy2 O9 80.41(16) 4_756 4_756 ?
O6 Dy2 O9 146.77(17) . 4_756 ?
O8 Dy2 O9 77.11(15) . 4_756 ?
O8 Dy2 O9 86.77(15) 4_756 4_756 ?
O6 Dy2 O9 146.77(17) 4_756 . ?
O6 Dy2 O9 80.41(16) . . ?
O8 Dy2 O9 86.77(15) . . ?
O8 Dy2 O9 77.11(15) 4_756 . ?
O9 Dy2 O9 67.3(2) 4_756 . ?
O6 Dy2 O7 74.50(17) 4_756 . ?
O6 Dy2 O7 68.67(18) . . ?
O8 Dy2 O7 64.24(15) . . ?
O8 Dy2 O7 134.25(16) 4_756 . ?
O9 Dy2 O7 137.14(16) 4_756 . ?
O9 Dy2 O7 124.88(15) . . ?
O6 Dy2 O7 68.68(18) 4_756 4_756 ?
O6 Dy2 O7 74.50(17) . 4_756 ?
O8 Dy2 O7 134.25(16) . 4_756 ?
O8 Dy2 O7 64.24(15) 4_756 4_756 ?
O9 Dy2 O7 124.89(15) 4_756 4_756 ?
O9 Dy2 O7 137.14(16) . 4_756 ?
O7 Dy2 O7 76.8(2) . 4_756 ?
O6 Dy2 Ni1 68.04(13) 4_756 4_756 ?
O6 Dy2 Ni1 144.94(14) . 4_756 ?
O8 Dy2 Ni1 39.24(11) . 4_756 ?
O8 Dy2 Ni1 126.08(11) 4_756 4_756 ?
O9 Dy2 Ni1 39.36(10) 4_756 4_756 ?
O9 Dy2 Ni1 81.57(10) . 4_756 ?
O7 Dy2 Ni1 98.37(12) . 4_756 ?
O7 Dy2 Ni1 136.11(12) 4_756 4_756 ?
O6 Dy2 Ni1 144.93(13) 4_756 . ?
O6 Dy2 Ni1 68.05(13) . . ?
O8 Dy2 Ni1 126.09(11) . . ?
O8 Dy2 Ni1 39.24(11) 4_756 . ?
O9 Dy2 Ni1 81.57(10) 4_756 . ?
O9 Dy2 Ni1 39.36(10) . . ?
O7 Dy2 Ni1 136.11(12) . . ?
O7 Dy2 Ni1 98.37(12) 4_756 . ?
Ni1 Dy2 Ni1 112.93(4) 4_756 . ?
O3 Ni1 O4 89.6(2) . . ?
O3 Ni1 N3 84.5(2) . . ?
O4 Ni1 N3 96.3(3) . . ?
O3 Ni1 O5 175.1(2) . . ?
O4 Ni1 O5 86.0(2) . . ?
N3 Ni1 O5 93.8(2) . . ?
O3 Ni1 O8 96.22(19) . 4_756 ?
O4 Ni1 O8 173.3(2) . 4_756 ?
N3 Ni1 O8 87.5(2) . 4_756 ?
O5 Ni1 O8 88.33(19) . 4_756 ?
O3 Ni1 O9 83.85(17) . . ?
O4 Ni1 O9 89.6(2) . . ?
N3 Ni1 O9 167.0(2) . . ?
O5 Ni1 O9 98.2(2) . . ?
O8 Ni1 O9 87.84(17) 4_756 . ?
O3 Ni1 Dy2 100.01(13) . . ?
O4 Ni1 Dy2 131.27(17) . . ?
N3 Ni1 Dy2 131.95(19) . . ?
O5 Ni1 Dy2 84.53(16) . . ?
O8 Ni1 Dy2 44.47(12) 4_756 . ?
O9 Ni1 Dy2 45.18(12) . . ?
C26 O9 Ni1 115.1(5) . . ?
C26 O9 Dy2 114.7(4) . . ?
Ni1 O9 Dy2 95.46(16) . . ?
C26 O9 Dy1 113.8(4) . . ?
Ni1 O9 Dy1 101.28(17) . . ?
Dy2 O9 Dy1 114.42(17) . . ?
C8 N1 N2 112.3(6) . . ?
C8 N1 Dy1 131.1(5) . . ?
N2 N1 Dy1 116.2(4) . . ?
C16 O7 C15 117.7(6) . . ?
C16 O7 Dy2 112.5(4) . . ?
C15 O7 Dy2 129.6(5) . . ?
C7 O2 Dy1 135.9(5) . . ?
C23 O6 Dy2 134.1(5) . . ?
C27 O3 Ni1 124.8(5) . . ?
C27 O3 Dy1 116.1(4) . . ?
Ni1 O3 Dy1 105.24(19) . . ?
C23 O5 Ni1 124.0(5) . . ?
O5 C23 O6 125.5(8) . . ?
O5 C23 C24 117.3(8) . . ?
O6 C23 C24 117.2(8) . . ?
C25 O4 Ni1 128.7(5) . . ?
C17 O8 Ni1 114.3(5) . 4_756 ?
C17 O8 Dy2 122.0(4) . . ?
Ni1 O8 Dy2 96.29(18) 4_756 . ?
C9 C14 C13 121.0(7) . . ?
C9 C14 N3 119.1(7) . . ?
C13 C14 N3 119.9(7) . . ?
C2 O1 C1 116.7(6) . . ?
C14 C9 C10 116.7(7) . . ?
C14 C9 C27 125.4(7) . . ?
C10 C9 C27 117.9(7) . . ?
C13 C12 C11 119.1(8) . . ?
C27 N2 N1 111.6(6) . . ?
C12 C13 C14 120.5(8) . . ?
C4 C3 C2 121.7(9) . . ?
O2 C7 C6 123.9(7) . . ?
O2 C7 C2 119.5(8) . . ?
C6 C7 C2 116.6(7) . . ?
N1 C8 C6 127.8(8) . . ?
C22 N3 C14 118.8(7) 4_756 . ?
C22 N3 Ni1 121.9(6) 4_756 . ?
C14 N3 Ni1 119.3(5) . . ?
N2 C27 O3 124.0(7) . . ?
N2 C27 C9 113.9(7) . . ?
O3 C27 C9 122.0(7) . . ?
C11 C10 C9 121.4(8) . . ?
O1 C2 C3 124.9(8) . . ?
O1 C2 C7 114.2(7) . . ?
C3 C2 C7 120.9(8) . . ?
C4 C5 C6 120.8(8) . . ?
O8 C17 C16 118.2(7) . . ?
O8 C17 C18 124.7(7) . . ?
C16 C17 C18 117.0(7) . . ?
O7 C16 C21 123.7(7) . . ?
O7 C16 C17 114.6(7) . . ?
C21 C16 C17 121.6(8) . . ?
C19 C18 C17 119.9(8) . . ?
C19 C18 C22 118.4(8) . . ?
C17 C18 C22 121.7(7) . . ?
C10 C11 C12 121.4(8) . . ?
C7 C6 C8 121.4(7) . . ?
C7 C6 C5 120.8(7) . . ?
C8 C6 C5 117.5(7) . . ?
C3 C4 C5 119.2(8) . . ?
N3 C22 C18 126.5(8) 4_756 . ?
C16 C21 C20 119.8(8) . . ?
C19 C20 C21 119.3(8) . . ?
C20 C19 C18 122.3(8) . . ?

loop_
_geom_bond_atom_site_label_1
_geom_bond_atom_site_label_2
_geom_bond_distance
_geom_bond_site_symmetry_2
_geom_bond_publ_flag
Dy1 O2 2.332(5) . ?
Dy1 O2 2.332(5) 4_756 ?
Dy1 O3 2.399(4) 4_756 ?
Dy1 O3 2.399(4) . ?
Dy1 O9 2.455(4) . ?
Dy1 O9 2.455(4) 4_756 ?
Dy1 N1 2.468(6) . ?
Dy1 N1 2.468(6) 4_756 ?
Dy2 O6 2.297(6) 4_756 ?
Dy2 O6 2.297(6) . ?
Dy2 O8 2.316(4) . ?
Dy2 O8 2.317(4) 4_756 ?
Dy2 O9 2.342(4) 4_756 ?
Dy2 O9 2.342(4) . ?
Dy2 O7 2.585(5) . ?
Dy2 O7 2.585(5) 4_756 ?
Dy2 Ni1 3.2871(11) 4_756 ?
Dy2 Ni1 3.2871(11) . ?
Ni1 O3 2.027(4) . ?
Ni1 O4 2.042(5) . ?
Ni1 N3 2.042(6) . ?
Ni1 O5 2.048(5) . ?
Ni1 O8 2.092(5) 4_756 ?
Ni1 O9 2.094(4) . ?
O9 C26 1.386(9) . ?
N1 C8 1.288(8) . ?
N1 N2 1.415(7) . ?
O7 C16 1.383(8) . ?
O7 C15 1.422(7) . ?
O2 C7 1.316(8) . ?
O6 C23 1.265(9) . ?
O3 C27 1.304(8) . ?
O5 C23 1.259(9) . ?
C23 C24 1.513(10) . ?
O4 C25 1.374(8) . ?
O8 C17 1.339(7) . ?
O8 Ni1 2.092(5) 4_756 ?
C14 C9 1.382(9) . ?
C14 C13 1.407(9) . ?
C14 N3 1.429(8) . ?
O1 C2 1.353(8) . ?
O1 C1 1.434(9) . ?
C9 C10 1.399(10) . ?
C9 C27 1.500(9) . ?
C12 C13 1.342(10) . ?
C12 C11 1.378(10) . ?
N2 C27 1.281(9) . ?
C3 C4 1.360(11) . ?
C3 C2 1.385(10) . ?
C7 C6 1.384(10) . ?
C7 C2 1.437(10) . ?
C8 C6 1.410(10) . ?
N3 C22 1.272(9) 4_756 ?
C10 C11 1.354(10) . ?
C5 C4 1.375(10) . ?
C5 C6 1.425(10) . ?
C17 C16 1.404(10) . ?
C17 C18 1.405(10) . ?
C16 C21 1.384(9) . ?
C18 C19 1.389(10) . ?
C18 C22 1.434(10) . ?
C22 N3 1.272(9) 4_756 ?
C21 C20 1.385(11) . ?
C20 C19 1.349(10) . ?
